data_4516125
loop_
_publ_author_name
'Konarev, Dmitri V.'
'Kuzmin, Alexey V.'
'Batov, Mikhail S.'
'Khasanov, Salavat S.'
'Otsuka, Akihiro'
'Yamochi, Hideki'
'Kitagawa, Hiroshi'
'Lyubovskaya, Rimma N.'

_publ_section_title
;
 {CpFe<sup>II</sup>(CO)<sub>2</sub>Sn<sup>II</sup>(Macrocycle<sup>&#x2022;3-</sup>)}
 Radicals with Intrinsic Charge Transfer from CpFe(CO)<sub>2</sub> to
 Macrocycles (Cp: Cp or Cp*); Effective Magnetic Coupling between Radical
 Trianionic Macrocycles<sup>&#x2022;3</sup>.
;
_journal_issue 11
_journal_name_full 'ACS omega'
_journal_page_first 14875
_journal_page_last 14888
_journal_paper_doi 10.1021/acsomega.8b02221
_journal_volume 3
_journal_year 2018
_chemical_formula_moiety '4(C32 H16 N8 Sn), 4(Fe C7 O2 H5)'
_chemical_formula_sum 'C39 H21 Fe N8 O2 Sn'
_chemical_formula_weight 808.18
_space_group_crystal_system monoclinic
_space_group_IT_number 14
_space_group_name_Hall '-P 2ybc'
_space_group_name_H-M_alt 'P 1 21/c 1'
_atom_sites_solution_hydrogens geom
_atom_sites_solution_primary direct
_atom_sites_solution_secondary difmap
_audit_creation_date
;
'Fri Sep 04 11:58:56 2015'
;
_audit_creation_method
;
CrysAlisPro, Agilent Technologies,
Version 1.171.37.34 (release 22-05-2014 CrysAlis171 .NET)
(compiled May 22 2014,16:03:01)
;
_cell_angle_alpha 90
_cell_angle_beta 103.717(2)
_cell_angle_gamma 90
_cell_formula_units_Z 4
_cell_length_a 13.9836(3)
_cell_length_b 20.8953(4)
_cell_length_c 11.0131(2)
_cell_measurement_reflns_used 23571
_cell_measurement_temperature 150(2)
_cell_measurement_theta_max 32.7440
_cell_measurement_theta_min 2.4220
_cell_volume 3126.16(11)
_computing_cell_refinement
;
CrysAlisPro, Agilent Technologies,
Version 1.171.37.34 (release 22-05-2014 CrysAlis171 .NET)
(compiled May 22 2014,16:03:01)
;
_computing_data_collection
;
CrysAlisPro, Agilent Technologies,
Version 1.171.37.34 (release 22-05-2014 CrysAlis171 .NET)
(compiled May 22 2014,16:03:01)
;
_computing_data_reduction
;
CrysAlisPro, Agilent Technologies,
Version 1.171.37.34 (release 22-05-2014 CrysAlis171 .NET)
(compiled May 22 2014,16:03:01)
;
_computing_molecular_graphics WinGX
_computing_publication_material WinGX
_computing_structure_refinement 'SHELXL-2013 (Sheldrick, 2013)'
_computing_structure_solution 'SHELXL-2013 (Sheldrick, 2013)'
_diffrn_ambient_environment N~2~
_diffrn_ambient_temperature 150(2)
_diffrn_detector 'CCD plate'
_diffrn_detector_area_resol_mean 10.4566
_diffrn_detector_type AtlasS2
_diffrn_measured_fraction_theta_full 1.000
_diffrn_measured_fraction_theta_max 0.916
_diffrn_measurement_device 'four-circle diffractometer'
_diffrn_measurement_device_type 'Xcalibur, AtlasS2, Gemini'
_diffrn_measurement_method '\w scans'
_diffrn_radiation_monochromator graphite
_diffrn_radiation_probe x-ray
_diffrn_radiation_type 'Mo K\a'
_diffrn_radiation_wavelength 0.71073
_diffrn_reflns_av_R_equivalents 0.0266
_diffrn_reflns_av_unetI/netI 0.0223
_diffrn_reflns_Laue_measured_fraction_full 1.000
_diffrn_reflns_Laue_measured_fraction_max 0.916
_diffrn_reflns_limit_h_max 19
_diffrn_reflns_limit_h_min -20
_diffrn_reflns_limit_k_max 30
_diffrn_reflns_limit_k_min -28
_diffrn_reflns_limit_l_max 15
_diffrn_reflns_limit_l_min -16
_diffrn_reflns_number 40191
_diffrn_reflns_point_group_measured_fraction_full 1.000
_diffrn_reflns_point_group_measured_fraction_max 0.916
_diffrn_reflns_theta_full 25.242
_diffrn_reflns_theta_max 32.928
_diffrn_reflns_theta_min 1.788
_diffrn_source 'Enhance (Mo) X-ray Source'
_exptl_absorpt_coefficient_mu 1.316
_exptl_absorpt_correction_T_max 1.00000
_exptl_absorpt_correction_T_min 0.80672
_exptl_absorpt_correction_type multi-scan
_exptl_absorpt_process_details
;
CrysAlisPro, Agilent Technologies,
Version 1.171.37.34 (release 22-05-2014 CrysAlis171 .NET)
(compiled May 22 2014,16:03:01)
Empirical absorption correction using spherical harmonics,
implemented in SCALE3 ABSPACK scaling algorithm.
;
_exptl_crystal_colour black
_exptl_crystal_density_diffrn 1.717
_exptl_crystal_description prism
_exptl_crystal_F_000 1612
_exptl_crystal_size_max 0.263
_exptl_crystal_size_mid 0.181
_exptl_crystal_size_min 0.085
_refine_diff_density_max 0.555
_refine_diff_density_min -0.404
_refine_diff_density_rms 0.086
_refine_ls_extinction_method none
_refine_ls_goodness_of_fit_ref 1.051
_refine_ls_hydrogen_treatment constr
_refine_ls_matrix_type full
_refine_ls_number_parameters 460
_refine_ls_number_reflns 10723
_refine_ls_number_restraints 0
_refine_ls_restrained_S_all 1.051
_refine_ls_R_factor_all 0.0282
_refine_ls_R_factor_gt 0.0232
_refine_ls_shift/su_max 0.006
_refine_ls_shift/su_mean 0.000
_refine_ls_structure_factor_coef Fsqd
_refine_ls_weighting_details
;
 w=1/[\s^2^(Fo^2^)+(0.0300P)^2^+1.6918P]
 where P=(Fo^2^+2Fc^2^)/3
;
_refine_ls_weighting_scheme calc
_refine_ls_wR_factor_gt 0.0602
_refine_ls_wR_factor_ref 0.0632
_reflns_Friedel_coverage 0.000
_reflns_number_gt 9632
_reflns_number_total 10723
_reflns_threshold_expression 'I > 2\s(I)'
_cod_data_source_file ao8b02221_si_002.cif
_cod_data_source_block Comp01
_cod_original_cell_volume 3126.15(11)
_cod_original_sg_symbol_H-M 'P 21/c'
_cod_database_code 4516125
_shelx_space_group_comment
;
The symmetry employed for this shelxl refinement is uniquely defined
by the following loop, which should always be used as a source of
symmetry information in preference to the above space-group names.
They are only intended as comments.
;
_shelx_estimated_absorpt_t_min 0.724
_shelx_estimated_absorpt_t_max 0.896
_shelxl_version_number 2013-2

loop_
_space_group_symop_operation_xyz
'x, y, z'
'-x, y+1/2, -z+1/2'
'-x, -y, -z'
'x, -y-1/2, z-1/2'

loop_
_atom_site_label
_atom_site_type_symbol
_atom_site_fract_x
_atom_site_fract_y
_atom_site_fract_z
_atom_site_U_iso_or_equiv
_atom_site_adp_type
_atom_site_occupancy
_atom_site_site_symmetry_order
_atom_site_calc_flag
_atom_site_refinement_flags_posn
_atom_site_refinement_flags_adp
Sn1 Sn 0.26111(2) 0.53071(2) 0.43263(2) 0.01350(3) Uani 1 1 d . .
C101 C 0.40206(10) 0.61868(7) 0.32662(13) 0.0173(2) Uani 1 1 d . .
C102 C 0.40069(11) 0.65728(7) 0.21539(13) 0.0184(2) Uani 1 1 d . .
C103 C 0.32505(11) 0.63294(7) 0.11904(13) 0.0188(2) Uani 1 1 d . .
C104 C 0.27986(10) 0.57983(7) 0.17049(12) 0.0171(2) Uani 1 1 d . .
C105 C 0.17021(10) 0.49393(7) 0.15089(12) 0.0165(2) Uani 1 1 d . .
C106 C 0.10539(10) 0.44846(7) 0.07480(12) 0.0170(2) Uani 1 1 d . .
C107 C 0.07890(10) 0.40336(7) 0.15623(12) 0.0165(2) Uani 1 1 d . .
C108 C 0.13140(10) 0.42042(6) 0.28114(12) 0.0157(2) Uani 1 1 d . .
C109 C 0.19544(10) 0.39272(6) 0.49177(12) 0.0170(2) Uani 1 1 d . .
C110 C 0.20269(11) 0.35092(7) 0.60023(13) 0.0190(3) Uani 1 1 d . .
C111 C 0.28237(11) 0.37326(7) 0.69343(13) 0.0188(3) Uani 1 1 d . .
C112 C 0.32308(10) 0.42879(7) 0.64402(12) 0.0174(2) Uani 1 1 d . .
C113 C 0.43807(10) 0.51158(7) 0.66226(12) 0.0178(2) Uani 1 1 d . .
C114 C 0.52054(10) 0.54768(7) 0.73210(13) 0.0194(3) Uani 1 1 d . .
C115 C 0.54128(10) 0.59552(7) 0.65161(13) 0.0192(3) Uani 1 1 d . .
C116 C 0.47045(10) 0.58832(7) 0.53402(13) 0.0174(2) Uani 1 1 d . .
C117 C 0.45889(11) 0.70833(7) 0.19466(15) 0.0227(3) Uani 1 1 d . .
H117 H 0.5099 0.7250 0.2598 0.027 Uiso 1 1 calc R U
C118 C 0.43926(12) 0.73408(8) 0.07438(16) 0.0267(3) Uani 1 1 d . .
H118 H 0.4779 0.7688 0.0574 0.032 Uiso 1 1 calc R U
C119 C 0.36348(13) 0.70973(8) -0.02221(15) 0.0265(3) Uani 1 1 d . .
H119 H 0.3519 0.7283 -0.1031 0.032 Uiso 1 1 calc R U
C120 C 0.30524(12) 0.65897(8) -0.00146(14) 0.0237(3) Uani 1 1 d . .
H120 H 0.2539 0.6425 -0.0665 0.028 Uiso 1 1 calc R U
C121 C 0.07441(11) 0.44188(8) -0.05553(13) 0.0223(3) Uani 1 1 d . .
H121 H 0.0937 0.4718 -0.1102 0.027 Uiso 1 1 calc R U
C122 C 0.01482(13) 0.39032(8) -0.10139(14) 0.0261(3) Uani 1 1 d . .
H122 H -0.0060 0.3841 -0.1892 0.031 Uiso 1 1 calc R U
C123 C -0.01573(12) 0.34664(8) -0.02032(14) 0.0249(3) Uani 1 1 d . .
H123 H -0.0589 0.3127 -0.0548 0.030 Uiso 1 1 calc R U
C124 C 0.01573(11) 0.35218(7) 0.10797(13) 0.0194(3) Uani 1 1 d . .
H124 H -0.0046 0.3224 0.1620 0.023 Uiso 1 1 calc R U
C125 C 0.14826(13) 0.29812(8) 0.62245(14) 0.0251(3) Uani 1 1 d . .
H125 H 0.0952 0.2820 0.5593 0.030 Uiso 1 1 calc R U
C126 C 0.17431(14) 0.26975(8) 0.74057(16) 0.0299(3) Uani 1 1 d . .
H126 H 0.1371 0.2345 0.7587 0.036 Uiso 1 1 calc R U
C127 C 0.25432(13) 0.29233(8) 0.83307(15) 0.0276(3) Uani 1 1 d . .
H127 H 0.2702 0.2721 0.9126 0.033 Uiso 1 1 calc R U
C128 C 0.31059(12) 0.34369(7) 0.81045(13) 0.0226(3) Uani 1 1 d . .
H128 H 0.3660 0.3582 0.8719 0.027 Uiso 1 1 calc R U
C129 C 0.57630(12) 0.54187(8) 0.85620(14) 0.0242(3) Uani 1 1 d . .
H129 H 0.5628 0.5093 0.9101 0.029 Uiso 1 1 calc R U
C130 C 0.65158(12) 0.58558(9) 0.89629(15) 0.0276(3) Uani 1 1 d . .
H130 H 0.6904 0.5830 0.9796 0.033 Uiso 1 1 calc R U
C131 C 0.67207(12) 0.63369(9) 0.81679(15) 0.0280(3) Uani 1 1 d . .
H131 H 0.7239 0.6631 0.8481 0.034 Uiso 1 1 calc R U
C132 C 0.61865(11) 0.63933(8) 0.69382(15) 0.0240(3) Uani 1 1 d . .
H132 H 0.6336 0.6715 0.6402 0.029 Uiso 1 1 calc R U
N101 N 0.32734(9) 0.57314(6) 0.29612(10) 0.0162(2) Uani 1 1 d . .
N102 N 0.18523(9) 0.47557(5) 0.27494(11) 0.0159(2) Uani 1 1 d . .
N103 N 0.26829(9) 0.43948(6) 0.52217(10) 0.0165(2) Uani 1 1 d . .
N104 N 0.40926(9) 0.53708(6) 0.54291(11) 0.0163(2) Uani 1 1 d . .
N105 N 0.46629(9) 0.62670(6) 0.43429(11) 0.0181(2) Uani 1 1 d . .
N106 N 0.20896(9) 0.54421(6) 0.10332(11) 0.0179(2) Uani 1 1 d . .
N107 N 0.13166(9) 0.38430(6) 0.38308(11) 0.0171(2) Uani 1 1 d . .
N108 N 0.39803(9) 0.46184(6) 0.70936(11) 0.0191(2) Uani 1 1 d . .
Fe2 Fe 0.15840(2) 0.61152(2) 0.51175(2) 0.01455(4) Uani 1 1 d . .
C201 C 0.05075(11) 0.57019(7) 0.43306(13) 0.0190(3) Uani 1 1 d . .
C202 C 0.16384(11) 0.66127(7) 0.38379(14) 0.0213(3) Uani 1 1 d . .
C203 C 0.22233(12) 0.58257(8) 0.69670(13) 0.0244(3) Uani 1 1 d . .
H203 H 0.2502 0.5417 0.7208 0.029 Uiso 1 1 calc R U
C204 C 0.27320(12) 0.63699(8) 0.66554(14) 0.0254(3) Uani 1 1 d . .
H204 H 0.3409 0.6388 0.6645 0.031 Uiso 1 1 calc R U
C205 C 0.20460(13) 0.68802(8) 0.63629(14) 0.0251(3) Uani 1 1 d . .
H205 H 0.2188 0.7301 0.6132 0.030 Uiso 1 1 calc R U
C206 C 0.11108(12) 0.66564(7) 0.64727(14) 0.0223(3) Uani 1 1 d . .
H206 H 0.0518 0.6897 0.6321 0.027 Uiso 1 1 calc R U
C207 C 0.12264(12) 0.60031(8) 0.68523(13) 0.0223(3) Uani 1 1 d . .
H207 H 0.0721 0.5732 0.7003 0.027 Uiso 1 1 calc R U
O201 O -0.02002(9) 0.54409(6) 0.38367(11) 0.0280(2) Uani 1 1 d . .
O202 O 0.16705(10) 0.69550(6) 0.30340(11) 0.0337(3) Uani 1 1 d . .

loop_
_atom_site_aniso_label
_atom_site_aniso_U_11
_atom_site_aniso_U_22
_atom_site_aniso_U_33
_atom_site_aniso_U_23
_atom_site_aniso_U_13
_atom_site_aniso_U_12
Sn1 0.01431(5) 0.01254(5) 0.01317(4) -0.00186(3) 0.00229(3) 0.00077(3)
C101 0.0178(6) 0.0141(6) 0.0205(6) -0.0024(4) 0.0052(5) 0.0004(5)
C102 0.0195(6) 0.0159(6) 0.0202(6) -0.0007(5) 0.0056(5) 0.0001(5)
C103 0.0213(7) 0.0156(6) 0.0198(6) -0.0005(5) 0.0057(5) -0.0012(5)
C104 0.0198(6) 0.0156(6) 0.0158(5) -0.0008(4) 0.0043(5) 0.0004(5)
C105 0.0172(6) 0.0160(6) 0.0154(5) -0.0008(4) 0.0019(4) 0.0003(5)
C106 0.0163(6) 0.0167(6) 0.0165(6) -0.0018(4) 0.0011(4) 0.0004(5)
C107 0.0151(6) 0.0161(6) 0.0171(6) -0.0021(4) 0.0016(4) 0.0018(5)
C108 0.0162(6) 0.0140(6) 0.0164(5) -0.0019(4) 0.0029(4) 0.0008(4)
C109 0.0193(6) 0.0136(6) 0.0175(6) -0.0007(4) 0.0032(5) 0.0010(5)
C110 0.0232(7) 0.0157(6) 0.0175(6) 0.0000(5) 0.0036(5) 0.0011(5)
C111 0.0224(7) 0.0158(6) 0.0176(6) -0.0003(5) 0.0037(5) 0.0031(5)
C112 0.0201(6) 0.0161(6) 0.0150(5) -0.0005(4) 0.0023(5) 0.0034(5)
C113 0.0166(6) 0.0186(6) 0.0167(6) -0.0025(5) 0.0007(4) 0.0027(5)
C114 0.0161(6) 0.0211(6) 0.0191(6) -0.0049(5) 0.0002(5) 0.0029(5)
C115 0.0152(6) 0.0197(6) 0.0210(6) -0.0058(5) 0.0013(5) 0.0023(5)
C116 0.0151(6) 0.0164(6) 0.0196(6) -0.0044(5) 0.0022(5) 0.0008(5)
C117 0.0208(7) 0.0189(7) 0.0279(7) 0.0004(5) 0.0049(5) -0.0022(5)
C118 0.0276(8) 0.0204(7) 0.0327(8) 0.0051(6) 0.0084(6) -0.0040(6)
C119 0.0314(8) 0.0235(8) 0.0251(7) 0.0054(6) 0.0076(6) -0.0021(6)
C120 0.0281(8) 0.0227(7) 0.0198(6) 0.0007(5) 0.0048(5) -0.0032(6)
C121 0.0243(7) 0.0233(7) 0.0168(6) 0.0013(5) 0.0001(5) -0.0020(5)
C122 0.0296(8) 0.0274(8) 0.0170(6) -0.0022(5) -0.0032(5) -0.0056(6)
C123 0.0265(8) 0.0226(7) 0.0220(7) -0.0032(5) -0.0011(5) -0.0054(6)
C124 0.0192(6) 0.0176(6) 0.0199(6) -0.0011(5) 0.0017(5) -0.0013(5)
C125 0.0306(8) 0.0199(7) 0.0231(7) 0.0029(5) 0.0031(6) -0.0030(6)
C126 0.0394(9) 0.0216(7) 0.0275(8) 0.0057(6) 0.0056(7) -0.0043(7)
C127 0.0375(9) 0.0229(7) 0.0210(7) 0.0053(5) 0.0044(6) 0.0031(6)
C128 0.0277(7) 0.0213(7) 0.0174(6) 0.0005(5) 0.0026(5) 0.0038(6)
C129 0.0206(7) 0.0303(8) 0.0196(6) -0.0051(5) 0.0006(5) 0.0059(6)
C130 0.0199(7) 0.0367(9) 0.0227(7) -0.0112(6) -0.0018(5) 0.0048(6)
C131 0.0172(7) 0.0332(9) 0.0301(8) -0.0140(6) -0.0011(6) 0.0009(6)
C132 0.0171(7) 0.0233(7) 0.0297(7) -0.0075(6) 0.0017(5) 0.0002(5)
N101 0.0172(5) 0.0163(5) 0.0152(5) -0.0014(4) 0.0038(4) -0.0015(4)
N102 0.0180(5) 0.0145(5) 0.0145(5) -0.0020(4) 0.0027(4) -0.0007(4)
N103 0.0184(5) 0.0146(5) 0.0149(5) -0.0010(4) 0.0008(4) 0.0008(4)
N104 0.0157(5) 0.0157(5) 0.0166(5) -0.0015(4) 0.0019(4) 0.0008(4)
N105 0.0168(5) 0.0161(5) 0.0211(5) -0.0030(4) 0.0042(4) 0.0000(4)
N106 0.0199(6) 0.0160(5) 0.0170(5) -0.0005(4) 0.0028(4) -0.0010(4)
N107 0.0187(5) 0.0159(5) 0.0162(5) -0.0012(4) 0.0030(4) 0.0001(4)
N108 0.0202(6) 0.0189(6) 0.0165(5) -0.0017(4) 0.0012(4) 0.0024(4)
Fe2 0.01573(9) 0.01294(9) 0.01504(8) -0.00177(6) 0.00374(7) 0.00039(6)
C201 0.0220(7) 0.0181(6) 0.0175(6) 0.0013(5) 0.0054(5) 0.0014(5)
C202 0.0237(7) 0.0168(6) 0.0218(6) -0.0016(5) 0.0022(5) -0.0016(5)
C203 0.0310(8) 0.0252(7) 0.0150(6) -0.0034(5) 0.0017(5) 0.0084(6)
C204 0.0201(7) 0.0353(9) 0.0204(6) -0.0128(6) 0.0037(5) -0.0020(6)
C205 0.0332(8) 0.0203(7) 0.0238(7) -0.0097(5) 0.0109(6) -0.0055(6)
C206 0.0251(7) 0.0219(7) 0.0215(6) -0.0040(5) 0.0086(5) 0.0050(5)
C207 0.0281(7) 0.0229(7) 0.0176(6) -0.0033(5) 0.0089(5) -0.0013(6)
O201 0.0249(6) 0.0294(6) 0.0275(6) 0.0000(4) 0.0017(4) -0.0073(5)
O202 0.0457(8) 0.0255(6) 0.0270(6) 0.0073(5) 0.0028(5) -0.0071(5)

loop_
_atom_type_symbol
_atom_type_description
_atom_type_scat_dispersion_real
_atom_type_scat_dispersion_imag
_atom_type_scat_source
C C 0.0033 0.0016 'International Tables Vol C Tables 4.2.6.8 and 6.1.1.4'
H H 0.0000 0.0000 'International Tables Vol C Tables 4.2.6.8 and 6.1.1.4'
N N 0.0061 0.0033 'International Tables Vol C Tables 4.2.6.8 and 6.1.1.4'
O O 0.0106 0.0060 'International Tables Vol C Tables 4.2.6.8 and 6.1.1.4'
Fe Fe 0.3463 0.8444 'International Tables Vol C Tables 4.2.6.8 and 6.1.1.4'
Sn Sn -0.6537 1.4246 'International Tables Vol C Tables 4.2.6.8 and 6.1.1.4'

loop_
_geom_angle_atom_site_label_1
_geom_angle_atom_site_label_2
_geom_angle_atom_site_label_3
_geom_angle
N101 Sn1 N103 135.55(5)
N101 Sn1 N104 81.42(5)
N103 Sn1 N104 81.98(4)
N101 Sn1 N102 82.35(4)
N103 Sn1 N102 81.63(4)
N104 Sn1 N102 135.96(4)
N101 Sn1 Fe2 110.20(3)
N103 Sn1 Fe2 114.14(3)
N104 Sn1 Fe2 108.56(3)
N102 Sn1 Fe2 115.46(3)
N105 C101 N101 128.01(13)
N105 C101 C102 123.66(13)
N101 C101 C102 108.31(12)
C117 C102 C103 121.21(13)
C117 C102 C101 131.85(13)
C103 C102 C101 106.93(12)
C120 C103 C102 121.34(13)
C120 C103 C104 131.16(13)
C102 C103 C104 107.49(12)
N106 C104 N101 128.24(13)
N106 C104 C103 123.37(12)
N101 C104 C103 108.33(12)
N106 C105 N102 128.28(12)
N106 C105 C106 123.11(12)
N102 C105 C106 108.60(12)
C121 C106 C107 121.39(13)
C121 C106 C105 131.28(13)
C107 C106 C105 107.19(11)
C124 C107 C106 120.23(12)
C124 C107 C108 132.81(13)
C106 C107 C108 106.88(12)
N107 C108 N102 127.60(12)
N107 C108 C107 123.68(12)
N102 C108 C107 108.54(11)
N107 C109 N103 127.41(13)
N107 C109 C110 124.06(13)
N103 C109 C110 108.48(11)
C125 C110 C111 120.42(13)
C125 C110 C109 132.86(13)
C111 C110 C109 106.72(12)
C128 C111 C110 121.89(14)
C128 C111 C112 130.35(14)
C110 C111 C112 107.76(12)
N108 C112 N103 128.69(13)
N108 C112 C111 123.05(12)
N103 C112 C111 108.24(12)
N108 C113 N104 127.59(13)
N108 C113 C114 123.67(13)
N104 C113 C114 108.73(13)
C129 C114 C115 121.44(14)
C129 C114 C113 131.48(15)
C115 C114 C113 107.08(12)
C132 C115 C114 120.60(13)
C132 C115 C116 132.47(15)
C114 C115 C116 106.92(12)
N105 C116 N104 127.38(12)
N105 C116 C115 123.88(13)
N104 C116 C115 108.73(12)
C102 C117 C118 117.37(14)
C102 C117 H117 121.3
C118 C117 H117 121.3
C117 C118 C119 121.46(15)
C117 C118 H118 119.3
C119 C118 H118 119.3
C120 C119 C118 121.18(14)
C120 C119 H119 119.4
C118 C119 H119 119.4
C119 C120 C103 117.43(14)
C119 C120 H120 121.3
C103 C120 H120 121.3
C122 C121 C106 117.58(14)
C122 C121 H121 121.2
C106 C121 H121 121.2
C121 C122 C123 121.29(14)
C121 C122 H122 119.4
C123 C122 H122 119.4
C124 C123 C122 121.45(14)
C124 C123 H123 119.3
C122 C123 H123 119.3
C123 C124 C107 117.95(14)
C123 C124 H124 121.0
C107 C124 H124 121.0
C110 C125 C126 117.81(15)
C110 C125 H125 121.1
C126 C125 H125 121.1
C125 C126 C127 121.33(16)
C125 C126 H126 119.3
C127 C126 H126 119.3
C128 C127 C126 121.18(14)
C128 C127 H127 119.4
C126 C127 H127 119.4
C127 C128 C111 117.32(14)
C127 C128 H128 121.3
C111 C128 H128 121.3
C130 C129 C114 117.16(16)
C130 C129 H129 121.4
C114 C129 H129 121.4
C129 C130 C131 121.65(14)
C129 C130 H130 119.2
C131 C130 H130 119.2
C132 C131 C130 121.74(15)
C132 C131 H131 119.1
C130 C131 H131 119.1
C131 C132 C115 117.40(16)
C131 C132 H132 121.3
C115 C132 H132 121.3
C104 N101 C101 108.93(11)
C104 N101 Sn1 123.83(9)
C101 N101 Sn1 122.61(9)
C105 N102 C108 108.73(11)
C105 N102 Sn1 125.45(9)
C108 N102 Sn1 125.23(9)
C109 N103 C112 108.78(11)
C109 N103 Sn1 124.24(9)
C112 N103 Sn1 122.75(9)
C113 N104 C116 108.53(11)
C113 N104 Sn1 122.54(9)
C116 N104 Sn1 122.49(9)
C101 N105 C116 123.04(13)
C104 N106 C105 122.82(12)
C109 N107 C108 123.03(12)
C112 N108 C113 123.08(12)
C202 Fe2 C201 95.10(7)
C202 Fe2 C207 148.86(7)
C201 Fe2 C207 91.87(6)
C202 Fe2 C206 109.29(7)
C201 Fe2 C206 103.62(6)
C207 Fe2 C206 39.68(6)
C202 Fe2 C205 90.48(7)
C201 Fe2 C205 141.44(7)
C207 Fe2 C205 66.08(6)
C206 Fe2 C205 39.49(6)
C202 Fe2 C204 108.89(7)
C201 Fe2 C204 155.86(7)
C207 Fe2 C204 66.24(6)
C206 Fe2 C204 66.50(6)
C205 Fe2 C204 39.38(7)
C202 Fe2 C203 148.22(7)
C201 Fe2 C203 116.64(7)
C207 Fe2 C203 39.40(6)
C206 Fe2 C203 66.49(6)
C205 Fe2 C203 66.07(6)
C204 Fe2 C203 39.52(7)
C202 Fe2 Sn1 88.99(5)
C201 Fe2 Sn1 89.54(5)
C207 Fe2 Sn1 121.43(4)
C206 Fe2 Sn1 156.04(4)
C205 Fe2 Sn1 128.76(5)
C204 Fe2 Sn1 93.41(4)
C203 Fe2 Sn1 89.76(4)
O201 C201 Fe2 178.56(14)
O202 C202 Fe2 177.45(14)
C207 C203 C204 107.82(14)
C207 C203 Fe2 69.92(8)
C204 C203 Fe2 70.14(9)
C207 C203 H203 126.1
C204 C203 H203 126.1
Fe2 C203 H203 125.4
C205 C204 C203 107.75(14)
C205 C204 Fe2 70.26(9)
C203 C204 Fe2 70.33(8)
C205 C204 H204 126.1
C203 C204 H204 126.1
Fe2 C204 H204 124.9
C204 C205 C206 108.64(14)
C204 C205 Fe2 70.37(8)
C206 C205 Fe2 70.07(8)
C204 C205 H205 125.7
C206 C205 H205 125.7
Fe2 C205 H205 125.5
C205 C206 C207 107.31(14)
C205 C206 Fe2 70.45(8)
C207 C206 Fe2 70.12(8)
C205 C206 H206 126.3
C207 C206 H206 126.3
Fe2 C206 H206 124.7
C203 C207 C206 108.48(14)
C203 C207 Fe2 70.68(8)
C206 C207 Fe2 70.20(8)
C203 C207 H207 125.8
C206 C207 H207 125.8
Fe2 C207 H207 125.0

loop_
_geom_bond_atom_site_label_1
_geom_bond_atom_site_label_2
_geom_bond_distance
Sn1 N101 2.1365(12)
Sn1 N103 2.1377(12)
Sn1 N104 2.1428(12)
Sn1 N102 2.1437(11)
Sn1 Fe2 2.5033(2)
C101 N105 1.3175(18)
C101 N101 1.3941(18)
C101 C102 1.4629(19)
C102 C117 1.393(2)
C102 C103 1.404(2)
C103 C120 1.400(2)
C103 C104 1.457(2)
C104 N106 1.3177(18)
C104 N101 1.3925(17)
C105 N106 1.3441(18)
C105 N102 1.3862(17)
C105 C106 1.4373(19)
C106 C121 1.4043(19)
C106 C107 1.4097(19)
C107 C124 1.4084(19)
C107 C108 1.4421(18)
C108 N107 1.3522(17)
C108 N102 1.3870(17)
C109 N107 1.3240(17)
C109 N103 1.3939(18)
C109 C110 1.4636(19)
C110 C125 1.395(2)
C110 C111 1.404(2)
C111 C128 1.3990(19)
C111 C112 1.454(2)
C112 N108 1.3174(18)
C112 N103 1.3965(17)
C113 N108 1.3417(19)
C113 N104 1.3867(18)
C113 C114 1.439(2)
C114 C129 1.409(2)
C114 C115 1.411(2)
C115 C132 1.409(2)
C115 C116 1.4397(18)
C116 N105 1.3501(18)
C116 N104 1.3884(18)
C117 C118 1.395(2)
C117 H117 0.9500
C118 C119 1.407(2)
C118 H118 0.9500
C119 C120 1.389(2)
C119 H119 0.9500
C120 H120 0.9500
C121 C122 1.382(2)
C121 H121 0.9500
C122 C123 1.412(2)
C122 H122 0.9500
C123 C124 1.381(2)
C123 H123 0.9500
C124 H124 0.9500
C125 C126 1.397(2)
C125 H125 0.9500
C126 C127 1.404(2)
C126 H126 0.9500
C127 C128 1.388(2)
C127 H127 0.9500
C128 H128 0.9500
C129 C130 1.384(2)
C129 H129 0.9500
C130 C131 1.407(3)
C130 H130 0.9500
C131 C132 1.388(2)
C131 H131 0.9500
C132 H132 0.9500
Fe2 C202 1.7672(15)
Fe2 C201 1.7732(15)
Fe2 C207 2.0996(14)
Fe2 C206 2.1006(14)
Fe2 C205 2.1056(15)
Fe2 C204 2.1071(15)
Fe2 C203 2.1096(15)
C201 O201 1.1476(19)
C202 O202 1.1473(19)
C203 C207 1.419(2)
C203 C204 1.426(2)
C203 H203 0.9500
C204 C205 1.419(2)
C204 H204 0.9500
C205 C206 1.421(2)
C205 H205 0.9500
C206 C207 1.426(2)
C206 H206 0.9500
C207 H207 0.9500
